data_1528357
loop_
_publ_author_name
'Blanco, J.J.'
'Insausti, M.'
'de Muro, I.G.'
'Rojo, T.'
'Lezama, L.'

_publ_section_title
;
 Neutron diffraction and magnetic study of the Nd0.7 Pb0.3 Mn(1-x) Fe(x)
 O3
;
_journal_name_full 'Journal of Solid State Chemistry'
_journal_page_first 623
_journal_page_last 631
_journal_volume 179
_journal_year 2006
_chemical_formula_sum 'Mn Nd0.7 O3 Pb0.3'
_chemical_name_systematic 'Nd0.7 Pb0.3 Mn O3'
_space_group_IT_number 62
_symmetry_space_group_name_Hall '-P 2ac 2n'
_symmetry_space_group_name_H-M 'P n m a'
_cell_angle_alpha 90
_cell_angle_beta 90
_cell_angle_gamma 90
_cell_formula_units_Z 4
_cell_length_a 5.4584
_cell_length_b 5.4577
_cell_length_c 5.4837
_cell_volume 163.361
_citation_journal_id_ASTM JSSCBI
_cod_data_source_file Blanco_JSSCBI_2006_850.cif
_cod_data_source_block Mn1Nd0.7O3Pb0.3
_cod_original_cell_volume 163.3611
_cod_original_formula_sum 'Mn1 Nd0.7 O3 Pb0.3'
_cod_database_code 1528357

loop_
_symmetry_equiv_pos_as_xyz
x,y,z
-x+1/2,-y,z+1/2
x+1/2,-y+1/2,-z+1/2
-x,y+1/2,-z
-x,-y,-z
x-1/2,y,-z-1/2
-x-1/2,y-1/2,z-1/2
x,-y-1/2,z

loop_
_atom_site_label
_atom_site_type_symbol
_atom_site_fract_x
_atom_site_fract_y
_atom_site_fract_z
_atom_site_occupancy
_atom_site_U_iso_or_equiv
Mn1 Mn+3 0 0 0.5 1 0.0
Pb1 Pb+3 0.0165 0.25 -0.0028 0.3 0.0
O1 O-2 0.4923 0.25 0.0633 1 0.0
O2 O-2 0.2737 0.0334 0.7273 1 0.0
Nd1 Nd+3 0.0165 0.25 -0.0028 0.7 0.0
